data_7048068
loop_
_publ_author_name
'Attwood, Max'
'Akutsu, Hiroki'
'Martin, Lee'
'Cruickshank, Dyanne'
'Turner, Scott S.'

_publ_section_title
;
 Above room temperature spin crossover in thioamide-functionalised
 2,6-bis(pyrazol-1-yl)pyridine iron(ii) complexes.
;
_journal_issue 1
_journal_name_full 'Dalton transactions (Cambridge, England : 2003)'
_journal_page_first 90
_journal_page_last 98
_journal_paper_doi 10.1039/c8dt03240h
_journal_volume 48
_journal_year 2018
_chemical_formula_moiety '2(C13 H12 N6 S) Fe, 2(B F4), C H3 N O2'
_chemical_formula_sum 'C27 H27 B2 F8 Fe N13 O2 S2'
_chemical_formula_weight 859.17
_chemical_name_systematic 'Iron(II) bis(N-methyl-2,6-bis(pyrazol-1-yl)pyridine-4-carbothioamide ) tetrafluorobroate'
_space_group_crystal_system monoclinic
_space_group_IT_number 14
_space_group_name_Hall '-P 2ybc'
_space_group_name_H-M_alt 'P 1 21/c 1'
_symmetry_space_group_name_Hall '-P 2ybc'
_symmetry_space_group_name_H-M 'P 1 21/c 1'
_atom_sites_solution_hydrogens geom
_atom_sites_solution_primary direct
_atom_sites_solution_secondary difmap
_audit_update_record
;
2018-08-07 deposited with the CCDC.
2018-11-09 downloaded from the CCDC.
;
_cell_angle_alpha 90.0000
_cell_angle_beta 92.164(7)
_cell_angle_gamma 90.0000
_cell_formula_units_Z 4
_cell_length_a 8.0479(3)
_cell_length_b 40.9514(14)
_cell_length_c 10.6303(4)
_cell_measurement_reflns_used 29995
_cell_measurement_temperature 100
_cell_measurement_theta_max 27.47
_cell_measurement_theta_min 1.92
_cell_volume 3501.0(2)
_computing_cell_refinement 'RAPID AUTO'
_computing_data_collection 'RAPID AUTO (Rigaku, ????)'
_computing_data_reduction 'RAPID AUTO'
_computing_molecular_graphics 'CrystalStructure 4.2.5'
_computing_publication_material 'CrystalStructure 4.2.5 (Rigaku, 2017)'
_computing_structure_refinement 'SHELXL Version 2017/1 (Sheldrick, 2008)'
_computing_structure_solution 'SIR2011 (Burla, et al., 2012)'
_diffrn_ambient_temperature 100
_diffrn_detector_area_resol_mean 10.000
_diffrn_measured_fraction_theta_full 1.000
_diffrn_measured_fraction_theta_max 0.999
_diffrn_measurement_device_type 'Rigaku R-AXIS RAPID'
_diffrn_measurement_method \w
_diffrn_radiation_type 'Mo K\a'
_diffrn_radiation_wavelength 0.71075
_diffrn_reflns_av_R_equivalents 0.0368
_diffrn_reflns_Laue_measured_fraction_full 1.000
_diffrn_reflns_Laue_measured_fraction_max 0.999
_diffrn_reflns_limit_h_max 10
_diffrn_reflns_limit_h_min -9
_diffrn_reflns_limit_k_max 53
_diffrn_reflns_limit_k_min -51
_diffrn_reflns_limit_l_max 13
_diffrn_reflns_limit_l_min -13
_diffrn_reflns_number 32970
_diffrn_reflns_point_group_measured_fraction_full 1.000
_diffrn_reflns_point_group_measured_fraction_max 0.999
_diffrn_reflns_theta_full 25.242
_diffrn_reflns_theta_max 27.470
_diffrn_reflns_theta_min 2.160
_diffrn_standards_number 0
_exptl_absorpt_coefficient_mu 0.642
_exptl_absorpt_correction_T_max 0.852
_exptl_absorpt_correction_T_min 0.116
_exptl_absorpt_correction_type multi-scan
_exptl_absorpt_process_details 'ABSCOR (Rigaku, 1995)'
_exptl_crystal_colour brown
_exptl_crystal_density_diffrn 1.630
_exptl_crystal_density_method 'not measured'
_exptl_crystal_description prism
_exptl_crystal_F_000 1744.00
_exptl_crystal_size_max 0.400
_exptl_crystal_size_mid 0.350
_exptl_crystal_size_min 0.250
_refine_diff_density_max 0.71
_refine_diff_density_min -0.55
_refine_ls_extinction_method none
_refine_ls_goodness_of_fit_ref 1.074
_refine_ls_hydrogen_treatment constr
_refine_ls_number_parameters 504
_refine_ls_number_reflns 8012
_refine_ls_number_restraints 0
_refine_ls_R_factor_all 0.0493
_refine_ls_R_factor_gt 0.0440
_refine_ls_shift/su_max 0.001
_refine_ls_structure_factor_coef Fsqd
_refine_ls_weighting_details 'w = 1/[\s^2^(Fo^2^)+(0.0654P)^2^+2.7849P] where P=(Fo^2^+2Fc^2^)/3'
_refine_ls_weighting_scheme calc
_refine_ls_wR_factor_gt 0.1182
_refine_ls_wR_factor_ref 0.1227
_reflns_Friedel_coverage 0.000
_reflns_number_gt 7073
_reflns_number_total 8012
_reflns_threshold_expression F^2^>2.0\s(F^2^)
_cod_data_source_file c8dt03240h2.cif
_cod_data_source_block M171019B
_cod_depositor_comments 'Adding full bibliography for 7048061--7048070.cif.'
_cod_database_code 7048068

loop_
_space_group_symop_id
_space_group_symop_operation_xyz
1 +X,+Y,+Z
2 -X,1/2+Y,1/2-Z
3 -X,-Y,-Z
4 +X,-1/2-Y,-1/2+Z

loop_
_atom_site_label
_atom_site_type_symbol
_atom_site_fract_x
_atom_site_fract_y
_atom_site_fract_z
_atom_site_U_iso_or_equiv
_atom_site_adp_type
_atom_site_occupancy
_atom_site_site_symmetry_order
_atom_site_calc_flag
_atom_site_refinement_flags_posn
_atom_site_refinement_flags_adp
_atom_site_refinement_flags_occupancy
Fe1 Fe 0.33862(4) 0.11508(2) 0.30145(2) 0.01890(9) Uani 1 1 d . . .
S1 S 0.51688(8) 0.27750(2) 0.50882(5) 0.02930(14) Uani 1 1 d . . .
S2 S 0.36732(8) -0.05802(2) 0.32810(5) 0.02975(14) Uani 1 1 d . . .
F1 F 0.0599(2) 0.24621(4) 0.61289(14) 0.0450(4) Uani 1 1 d . . .
F2 F -0.03305(17) 0.22332(3) 0.42803(12) 0.0326(3) Uani 1 1 d . . .
F3 F -0.1297(2) 0.20587(5) 0.61302(15) 0.0551(5) Uani 1 1 d . . .
F4 F 0.1350(3) 0.19471(5) 0.56434(17) 0.0610(5) Uani 1 1 d . . .
F5 F -0.2956(2) 0.04539(5) 0.16438(17) 0.0619(5) Uani 1 1 d . . .
F7 F -0.1591(2) 0.01597(4) 0.31715(13) 0.0437(4) Uani 1 1 d . . .
F61 F -0.0541(2) 0.02061(6) 0.1185(2) 0.0513(6) Uani 0.809(3) 1 d . . P
F62 F -0.0505(10) 0.0440(3) 0.1755(9) 0.0513(6) Uani 0.191(3) 1 d . . P
F81 F -0.2884(4) -0.00829(6) 0.1502(2) 0.0638(8) Uani 0.784(4) 1 d . . P
F82 F -0.1613(16) -0.0071(2) 0.1320(8) 0.0638(8) Uani 0.216(4) 1 d . . P
O1 O 0.1308(3) 0.15175(5) -0.1271(2) 0.0573(6) Uani 1 1 d . . .
O2 O -0.1348(3) 0.15385(5) -0.1543(2) 0.0493(5) Uani 1 1 d . . .
N1 N 0.4708(2) 0.27714(4) 0.25931(17) 0.0260(4) Uani 1 1 d . . .
H1 H 0.450262 0.265966 0.189745 0.031 Uiso 1 1 calc R U .
N2 N 0.3796(2) 0.16012(4) 0.32668(15) 0.0202(3) Uani 1 1 d . . .
N3 N 0.1196(2) 0.16669(4) 0.24421(16) 0.0215(3) Uani 1 1 d . . .
N4 N 0.1216(2) 0.13286(4) 0.24145(15) 0.0218(3) Uani 1 1 d . . .
N5 N 0.6274(2) 0.14319(4) 0.40790(16) 0.0218(3) Uani 1 1 d . . .
N6 N 0.5692(2) 0.11304(4) 0.36727(15) 0.0212(3) Uani 1 1 d . . .
N7 N 0.1556(2) -0.04078(4) 0.14055(18) 0.0277(4) Uani 1 1 d . . .
H7 H 0.105470 -0.024906 0.098146 0.033 Uiso 1 1 calc R U .
N8 N 0.3075(2) 0.06959(4) 0.28051(15) 0.0206(3) Uani 1 1 d . . .
N9 N 0.2427(2) 0.07041(4) 0.48488(15) 0.0216(3) Uani 1 1 d . . .
N10 N 0.2630(2) 0.10362(4) 0.46960(16) 0.0214(3) Uani 1 1 d . . .
N11 N 0.3857(2) 0.07895(4) 0.08214(15) 0.0214(3) Uani 1 1 d . . .
N12 N 0.4021(2) 0.11061(4) 0.12537(16) 0.0210(3) Uani 1 1 d . . .
N13 N -0.0006(3) 0.16672(5) -0.13242(19) 0.0335(4) Uani 1 1 d . . .
C1 C 0.4936(3) 0.31248(5) 0.2487(2) 0.0296(5) Uani 1 1 d . . .
H1A H 0.481839 0.318949 0.160074 0.035 Uiso 1 1 calc R U .
H1B H 0.409396 0.323725 0.297005 0.035 Uiso 1 1 calc R U .
H1C H 0.604673 0.318437 0.282009 0.035 Uiso 1 1 calc R U .
C2 C 0.4792(3) 0.26104(5) 0.36670(19) 0.0230(4) Uani 1 1 d . . .
C3 C 0.4448(3) 0.22525(5) 0.35423(18) 0.0224(4) Uani 1 1 d . . .
C4 C 0.2922(3) 0.21542(5) 0.29951(18) 0.0221(4) Uani 1 1 d . . .
H4 H 0.211577 0.230803 0.269816 0.027 Uiso 1 1 calc R U .
C5 C 0.5647(3) 0.20262(5) 0.39679(19) 0.0232(4) Uani 1 1 d . . .
H5 H 0.667069 0.209284 0.436137 0.028 Uiso 1 1 calc R U .
C6 C 0.2647(3) 0.18209(5) 0.29081(18) 0.0209(4) Uani 1 1 d . . .
C7 C 0.5258(3) 0.17007(5) 0.37838(18) 0.0207(4) Uani 1 1 d . . .
C8 C -0.0278(3) 0.17854(5) 0.19595(19) 0.0248(4) Uani 1 1 d . . .
H8 H -0.059137 0.200845 0.188683 0.030 Uiso 1 1 calc R U .
C9 C -0.1218(3) 0.15201(6) 0.1600(2) 0.0274(4) Uani 1 1 d . . .
H9 H -0.230598 0.152267 0.122098 0.033 Uiso 1 1 calc R U .
C10 C -0.0249(3) 0.12431(5) 0.19039(19) 0.0251(4) Uani 1 1 d . . .
H10 H -0.059827 0.102410 0.176250 0.030 Uiso 1 1 calc R U .
C11 C 0.7804(3) 0.14015(5) 0.4675(2) 0.0262(4) Uani 1 1 d . . .
H11 H 0.846074 0.157266 0.503623 0.031 Uiso 1 1 calc R U .
C12 C 0.8202(3) 0.10785(6) 0.4650(2) 0.0285(4) Uani 1 1 d . . .
H12 H 0.918823 0.098006 0.499061 0.034 Uiso 1 1 calc R U .
C13 C 0.6866(3) 0.09194(5) 0.40200(19) 0.0242(4) Uani 1 1 d . . .
H13 H 0.681293 0.069117 0.386466 0.029 Uiso 1 1 calc R U .
C14 C 0.1186(3) -0.07420(6) 0.1018(2) 0.0314(5) Uani 1 1 d . . .
H14A H 0.038646 -0.073991 0.029951 0.038 Uiso 1 1 calc R U .
H14B H 0.221222 -0.084992 0.077467 0.038 Uiso 1 1 calc R U .
H14C H 0.071098 -0.086094 0.171900 0.038 Uiso 1 1 calc R U .
C15 C 0.2593(3) -0.03256(5) 0.23516(19) 0.0233(4) Uani 1 1 d . . .
C16 C 0.2789(3) 0.00336(5) 0.25298(19) 0.0222(4) Uani 1 1 d . . .
C17 C 0.2544(3) 0.01740(5) 0.37081(19) 0.0232(4) Uani 1 1 d . . .
H17 H 0.229678 0.004512 0.442017 0.028 Uiso 1 1 calc R U .
C18 C 0.3210(3) 0.02246(5) 0.14982(19) 0.0228(4) Uani 1 1 d . . .
H18 H 0.337674 0.013053 0.069592 0.027 Uiso 1 1 calc R U .
C19 C 0.2679(3) 0.05090(5) 0.37828(18) 0.0213(4) Uani 1 1 d . . .
C20 C 0.3372(2) 0.05560(5) 0.17007(18) 0.0211(4) Uani 1 1 d . . .
C21 C 0.2010(3) 0.06313(5) 0.60454(19) 0.0252(4) Uani 1 1 d . . .
H21 H 0.181556 0.041975 0.637604 0.030 Uiso 1 1 calc R U .
C22 C 0.1925(3) 0.09204(5) 0.6680(2) 0.0264(4) Uani 1 1 d . . .
H22 H 0.165283 0.095022 0.753440 0.032 Uiso 1 1 calc R U .
C23 C 0.2322(3) 0.11658(5) 0.58107(19) 0.0241(4) Uani 1 1 d . . .
H23 H 0.236385 0.139266 0.599580 0.029 Uiso 1 1 calc R U .
C24 C 0.4290(3) 0.07663(5) -0.03988(19) 0.0246(4) Uani 1 1 d . . .
H24 H 0.428701 0.057386 -0.089780 0.030 Uiso 1 1 calc R U .
C25 C 0.4729(3) 0.10730(5) -0.07706(19) 0.0260(4) Uani 1 1 d . . .
H25 H 0.509205 0.113548 -0.157573 0.031 Uiso 1 1 calc R U .
C26 C 0.4536(3) 0.12774(5) 0.02771(19) 0.0235(4) Uani 1 1 d . . .
H26 H 0.474297 0.150582 0.028669 0.028 Uiso 1 1 calc R U .
C27 C 0.0040(4) 0.20237(6) -0.1085(2) 0.0399(6) Uani 1 1 d . . .
H27A H 0.119393 0.209321 -0.092431 0.048 Uiso 1 1 calc R U .
H27B H -0.042975 0.213954 -0.182257 0.048 Uiso 1 1 calc R U .
H27C H -0.061329 0.207403 -0.035019 0.048 Uiso 1 1 calc R U .
B1 B 0.0097(3) 0.21766(6) 0.5545(2) 0.0295(5) Uani 1 1 d . . .
B2 B -0.1932(3) 0.01959(7) 0.1897(2) 0.0310(5) Uani 1 1 d . . .

loop_
_atom_site_aniso_label
_atom_site_aniso_U_11
_atom_site_aniso_U_22
_atom_site_aniso_U_33
_atom_site_aniso_U_23
_atom_site_aniso_U_13
_atom_site_aniso_U_12
Fe1 0.02529(16) 0.01626(15) 0.01507(15) -0.00060(9) -0.00057(11) -0.00057(11)
S1 0.0489(3) 0.0201(2) 0.0186(2) -0.00185(18) -0.0030(2) -0.0034(2)
S2 0.0469(3) 0.0211(2) 0.0211(2) 0.00224(19) -0.0001(2) 0.0055(2)
F1 0.0701(11) 0.0294(7) 0.0341(8) -0.0020(6) -0.0164(7) -0.0120(7)
F2 0.0381(7) 0.0382(7) 0.0213(6) -0.0025(5) -0.0017(5) -0.0035(6)
F3 0.0575(10) 0.0802(13) 0.0276(8) 0.0003(8) 0.0009(7) -0.0329(9)
F4 0.0858(13) 0.0509(10) 0.0457(10) 0.0057(8) -0.0042(9) 0.0328(10)
F5 0.0627(11) 0.0777(13) 0.0459(10) 0.0132(9) 0.0101(8) 0.0404(10)
F7 0.0608(10) 0.0423(8) 0.0275(7) 0.0014(6) -0.0029(7) 0.0002(7)
F61 0.0383(9) 0.0745(15) 0.0419(11) 0.0220(10) 0.0111(8) 0.0222(10)
F62 0.0383(9) 0.0745(15) 0.0419(11) 0.0220(10) 0.0111(8) 0.0222(10)
F81 0.104(2) 0.0507(12) 0.0365(11) -0.0098(9) 0.0004(13) -0.0396(15)
F82 0.104(2) 0.0507(12) 0.0365(11) -0.0098(9) 0.0004(13) -0.0396(15)
O1 0.0449(11) 0.0439(11) 0.0830(17) -0.0118(11) 0.0006(11) 0.0113(10)
O2 0.0485(11) 0.0307(9) 0.0674(14) 0.0009(9) -0.0153(10) -0.0031(8)
N1 0.0400(10) 0.0177(8) 0.0199(8) -0.0005(6) -0.0026(7) -0.0018(7)
N2 0.0257(8) 0.0197(8) 0.0152(7) -0.0004(6) -0.0013(6) -0.0007(7)
N3 0.0263(8) 0.0182(8) 0.0198(8) -0.0005(6) -0.0024(6) -0.0002(7)
N4 0.0298(9) 0.0183(8) 0.0171(8) -0.0009(6) -0.0007(6) -0.0018(7)
N5 0.0258(8) 0.0183(8) 0.0208(8) -0.0003(6) -0.0028(7) 0.0000(7)
N6 0.0286(9) 0.0179(8) 0.0170(8) -0.0008(6) 0.0009(7) -0.0003(7)
N7 0.0350(10) 0.0203(8) 0.0275(9) -0.0009(7) -0.0031(7) -0.0014(7)
N8 0.0246(8) 0.0194(8) 0.0179(8) -0.0005(6) 0.0002(6) 0.0000(7)
N9 0.0277(8) 0.0194(8) 0.0175(8) 0.0003(6) 0.0000(6) -0.0006(7)
N10 0.0261(8) 0.0192(8) 0.0188(8) -0.0009(6) -0.0008(6) 0.0000(7)
N11 0.0300(9) 0.0165(8) 0.0176(8) -0.0011(6) 0.0009(6) -0.0001(7)
N12 0.0271(8) 0.0163(8) 0.0195(8) -0.0011(6) -0.0010(7) 0.0001(7)
N13 0.0447(11) 0.0276(10) 0.0280(10) -0.0017(8) -0.0020(8) 0.0003(9)
C1 0.0437(12) 0.0189(10) 0.0259(10) 0.0025(8) -0.0020(9) -0.0031(9)
C2 0.0285(10) 0.0196(9) 0.0207(9) -0.0020(7) -0.0011(8) -0.0008(8)
C3 0.0314(10) 0.0201(9) 0.0156(9) -0.0006(7) 0.0000(8) -0.0011(8)
C4 0.0277(10) 0.0193(9) 0.0192(9) -0.0001(7) -0.0014(7) 0.0010(8)
C5 0.0280(10) 0.0224(9) 0.0190(9) -0.0001(7) -0.0021(8) -0.0023(8)
C6 0.0261(9) 0.0211(9) 0.0154(9) -0.0001(7) -0.0007(7) 0.0001(8)
C7 0.0263(9) 0.0194(9) 0.0163(9) 0.0012(7) 0.0001(7) 0.0002(8)
C8 0.0279(10) 0.0258(10) 0.0206(9) 0.0012(8) -0.0029(8) 0.0030(8)
C9 0.0264(10) 0.0331(11) 0.0225(10) -0.0014(8) -0.0024(8) -0.0020(9)
C10 0.0286(10) 0.0274(10) 0.0192(9) -0.0021(8) -0.0003(8) -0.0050(9)
C11 0.0252(10) 0.0284(10) 0.0246(10) 0.0038(8) -0.0035(8) -0.0014(8)
C12 0.0268(10) 0.0295(11) 0.0289(11) 0.0064(9) -0.0002(8) 0.0024(9)
C13 0.0300(10) 0.0220(10) 0.0208(9) 0.0038(7) 0.0036(8) 0.0033(8)
C14 0.0366(12) 0.0239(10) 0.0338(12) -0.0055(9) 0.0019(9) -0.0063(9)
C15 0.0301(10) 0.0205(9) 0.0196(9) -0.0001(7) 0.0051(8) -0.0009(8)
C16 0.0256(9) 0.0183(9) 0.0227(10) 0.0005(7) -0.0010(8) 0.0007(8)
C17 0.0293(10) 0.0214(9) 0.0189(9) 0.0018(7) 0.0009(8) -0.0003(8)
C18 0.0291(10) 0.0198(9) 0.0196(9) -0.0008(7) 0.0003(8) 0.0006(8)
C19 0.0258(9) 0.0208(9) 0.0172(9) 0.0003(7) -0.0006(7) -0.0005(8)
C20 0.0250(9) 0.0206(9) 0.0178(9) 0.0005(7) 0.0002(7) -0.0010(8)
C21 0.0308(10) 0.0267(10) 0.0180(9) 0.0026(8) 0.0003(8) 0.0008(9)
C22 0.0321(11) 0.0292(11) 0.0178(9) -0.0010(8) -0.0001(8) 0.0012(9)
C23 0.0280(10) 0.0257(10) 0.0185(9) -0.0036(7) -0.0010(8) -0.0006(8)
C24 0.0335(11) 0.0234(10) 0.0170(9) -0.0008(7) 0.0019(8) 0.0010(9)
C25 0.0351(11) 0.0245(10) 0.0185(9) 0.0018(8) 0.0023(8) 0.0004(9)
C26 0.0300(10) 0.0203(9) 0.0201(9) 0.0022(7) -0.0005(8) -0.0009(8)
C27 0.0662(17) 0.0241(11) 0.0290(12) -0.0010(9) -0.0038(11) -0.0043(11)
B1 0.0410(14) 0.0237(11) 0.0235(11) -0.0016(9) -0.0029(10) -0.0039(10)
B2 0.0359(13) 0.0304(12) 0.0267(12) -0.0004(10) 0.0021(10) 0.0034(11)

loop_
_atom_type_symbol
_atom_type_description
_atom_type_scat_dispersion_real
_atom_type_scat_dispersion_imag
_atom_type_scat_source
C C 0.0033 0.0016
;
International Tables for Crystallography
(Vol. C, Tables 4.2.6.8 and 6.1.1.4)
;
H H 0.0000 0.0000
;
International Tables for Crystallography
(Vol. C, Table 6.1.1.4)
;
Fe Fe 0.3463 0.8444
;
International Tables for Crystallography
(Vol. C, Tables 4.2.6.8 and 6.1.1.4)
;
N N 0.0061 0.0033
;
International Tables for Crystallography
(Vol. C, Tables 4.2.6.8 and 6.1.1.4)
;
O O 0.0106 0.0060
;
International Tables for Crystallography
(Vol. C, Tables 4.2.6.8 and 6.1.1.4)
;
B B 0.0013 0.0007
;
International Tables for Crystallography
(Vol. C, Tables 4.2.6.8 and 6.1.1.4)
;
F F 0.0171 0.0103
;
International Tables for Crystallography
(Vol. C, Tables 4.2.6.8 and 6.1.1.4)
;
S S 0.1246 0.1234
;
International Tables for Crystallography
(Vol. C, Tables 4.2.6.8 and 6.1.1.4)
;

loop_
_geom_angle_atom_site_label_1
_geom_angle_atom_site_label_2
_geom_angle_atom_site_label_3
_geom_angle
N2 Fe1 N8 177.22(7)
N2 Fe1 N6 80.40(7)
N8 Fe1 N6 96.85(7)
N2 Fe1 N10 99.32(7)
N8 Fe1 N10 80.09(7)
N6 Fe1 N10 89.25(7)
N2 Fe1 N12 100.11(7)
N8 Fe1 N12 80.47(7)
N6 Fe1 N12 93.39(7)
N10 Fe1 N12 160.56(7)
N2 Fe1 N4 80.41(7)
N8 Fe1 N4 102.34(7)
N6 Fe1 N4 160.80(7)
N10 Fe1 N4 94.65(7)
N12 Fe1 N4 89.17(7)
F62 F61 B2 74.7(5)
F62 F61 F82 128.2(6)
B2 F61 F82 54.3(5)
F61 F62 B2 59.9(5)
F82 F81 B2 60.2(5)
F81 F82 B2 74.7(7)
F81 F82 F61 130.3(9)
B2 F82 F61 60.4(4)
C2 N1 C1 123.97(18)
C6 N2 C7 119.94(17)
C6 N2 Fe1 120.11(14)
C7 N2 Fe1 119.93(14)
C8 N3 N4 111.03(16)
C8 N3 C6 132.40(18)
N4 N3 C6 116.54(16)
C10 N4 N3 105.15(17)
C10 N4 Fe1 142.78(15)
N3 N4 Fe1 111.89(12)
C11 N5 N6 110.58(17)
C11 N5 C7 133.07(18)
N6 N5 C7 116.32(16)
C13 N6 N5 105.42(17)
C13 N6 Fe1 141.64(15)
N5 N6 Fe1 112.23(12)
C15 N7 C14 124.68(19)
C20 N8 C19 119.51(18)
C20 N8 Fe1 119.90(14)
C19 N8 Fe1 120.40(14)
C21 N9 N10 111.12(16)
C21 N9 C19 132.55(18)
N10 N9 C19 116.33(16)
C23 N10 N9 105.16(16)
C23 N10 Fe1 142.09(15)
N9 N10 Fe1 112.58(12)
C24 N11 N12 111.03(16)
C24 N11 C20 132.53(17)
N12 N11 C20 116.36(16)
C26 N12 N11 105.31(16)
C26 N12 Fe1 142.39(14)
N11 N12 Fe1 112.28(12)
O2 N13 O1 123.5(2)
O2 N13 C27 118.4(2)
O1 N13 C27 118.1(2)
N1 C2 C3 114.20(17)
N1 C2 S1 125.65(16)
C3 C2 S1 120.11(15)
C4 C3 C5 121.82(19)
C4 C3 C2 118.42(18)
C5 C3 C2 119.76(18)
C6 C4 C3 116.57(19)
C7 C5 C3 116.31(18)
N2 C6 C4 122.52(19)
N2 C6 N3 110.89(17)
C4 C6 N3 126.59(18)
N2 C7 C5 122.73(18)
N2 C7 N5 110.43(17)
C5 C7 N5 126.85(18)
N3 C8 C9 106.62(19)
C8 C9 C10 106.25(19)
N4 C10 C9 110.95(19)
C12 C11 N5 106.68(19)
C11 C12 C13 106.48(19)
N6 C13 C12 110.84(19)
N7 C15 C16 114.04(18)
N7 C15 S2 126.35(16)
C16 C15 S2 119.60(15)
C17 C16 C18 121.22(19)
C17 C16 C15 120.11(18)
C18 C16 C15 118.67(18)
C19 C17 C16 116.57(18)
C20 C18 C16 116.88(19)
N8 C19 C17 123.02(18)
N8 C19 N9 110.25(17)
C17 C19 N9 126.73(18)
N8 C20 C18 122.69(18)
N8 C20 N11 110.89(17)
C18 C20 N11 126.42(18)
N9 C21 C22 106.89(19)
C21 C22 C23 106.09(19)
N10 C23 C22 110.74(18)
N11 C24 C25 106.86(18)
C24 C25 C26 106.29(18)
N12 C26 C25 110.51(18)
F1 B1 F4 110.1(2)
F1 B1 F3 108.7(2)
F4 B1 F3 109.2(2)
F1 B1 F2 110.53(19)
F4 B1 F2 109.8(2)
F3 B1 F2 108.4(2)
F82 B2 F5 134.2(5)
F82 B2 F61 65.3(5)
F5 B2 F61 111.5(2)
F82 B2 F7 109.9(5)
F5 B2 F7 112.0(2)
F61 B2 F7 114.0(2)
F82 B2 F81 45.1(5)
F5 B2 F81 104.4(2)
F61 B2 F81 107.5(2)
F7 B2 F81 106.7(2)
F82 B2 F62 110.1(7)
F5 B2 F62 85.7(4)
F61 B2 F62 45.4(4)
F7 B2 F62 92.6(4)
F81 B2 F62 152.4(4)

loop_
_geom_bond_atom_site_label_1
_geom_bond_atom_site_label_2
_geom_bond_distance
Fe1 N2 1.8913(17)
Fe1 N8 1.8914(17)
Fe1 N6 1.9602(18)
Fe1 N10 1.9668(17)
Fe1 N12 1.9673(17)
Fe1 N4 1.9755(18)
S1 C2 1.671(2)
S2 C15 1.660(2)
F1 B1 1.377(3)
F2 B1 1.395(3)
F3 B1 1.390(3)
F4 B1 1.379(3)
F5 B2 1.360(3)
F7 B2 1.380(3)
F61 F62 1.133(11)
F61 B2 1.375(3)
F61 F82 1.437(9)
F62 B2 1.534(11)
F81 F82 1.049(11)
F81 B2 1.429(4)
F82 B2 1.285(10)
O1 N13 1.222(3)
O2 N13 1.216(3)
N1 C2 1.318(3)
N1 C1 1.464(3)
N2 C6 1.335(3)
N2 C7 1.343(3)
N3 C8 1.363(3)
N3 N4 1.386(2)
N3 C6 1.402(3)
N4 C10 1.327(3)
N5 C11 1.369(3)
N5 N6 1.384(2)
N5 C7 1.400(3)
N6 C13 1.322(3)
N7 C15 1.326(3)
N7 C14 1.457(3)
N8 C20 1.336(3)
N8 C19 1.339(3)
N9 C21 1.361(3)
N9 N10 1.380(2)
N9 C19 1.407(3)
N10 C23 1.330(3)
N11 C24 1.359(3)
N11 N12 1.380(2)
N11 C20 1.403(3)
N12 C26 1.332(3)
N13 C27 1.482(3)
C2 C3 1.497(3)
C3 C4 1.398(3)
C3 C5 1.401(3)
C4 C6 1.385(3)
C5 C7 1.382(3)
C8 C9 1.370(3)
C9 C10 1.407(3)
C11 C12 1.362(3)
C12 C13 1.405(3)
C15 C16 1.490(3)
C16 C17 1.399(3)
C16 C18 1.399(3)
C17 C19 1.378(3)
C18 C20 1.379(3)
C21 C22 1.366(3)
C22 C23 1.410(3)
C24 C25 1.367(3)
C25 C26 1.407(3)

loop_
_geom_hbond_atom_site_label_D
_geom_hbond_atom_site_label_H
_geom_hbond_atom_site_label_A
_geom_hbond_site_symmetry_A
_geom_hbond_distance_DA
_geom_hbond_distance_DH
_geom_hbond_distance_HA
_geom_hbond_angle_DHA
_geom_hbond_publ_flag
N7 H7 F61 3_555 2.960(3) 0.880 2.331 128.5 no
N7 H7 F82 . 2.897(12) 0.880 2.308 124.3 no
